data_7706349
loop_
_publ_author_name
'Zhao, Hua-Jun'
'Liu, Peng-Fei'
'Wu, Li-Ming'

_publ_section_title
;
 Structural diversities in centrosymmetric
 La<sub>8</sub>S<sub>4</sub>Cl<sub>8</sub>La<sub>12</sub>S<sub>8</sub>Cl<sub>4</sub>[SbS<sub>3</sub>]<sub>8</sub>
 and non-centrosymmetric
 Ln<sub>12</sub>S<sub>8</sub>Cl<sub>8</sub>[SbS<sub>3</sub>]<sub>4</sub>
 (Ln = La and Ce): syntheses, crystal and electronic structures, and
 optical properties.
;
_journal_issue 6
_journal_name_full 'Dalton transactions (Cambridge, England : 2003)'
_journal_page_first 2075
_journal_page_last 2082
_journal_paper_doi 10.1039/d0dt03953e
_journal_volume 50
_journal_year 2021
_chemical_formula_sum 'Ce3 Cl2 S5 Sb'
_chemical_formula_weight 773.31
_space_group_crystal_system monoclinic
_space_group_IT_number 9
_space_group_name_Hall 'C -2yc'
_space_group_name_H-M_alt 'C 1 c 1'
_audit_creation_method SHELXL-2018/3
_audit_update_record
;
2020-10-07 deposited with the CCDC.	2021-01-06 downloaded from the CCDC.
;
_cell_angle_alpha 90
_cell_angle_beta 98.950(7)
_cell_angle_gamma 90
_cell_formula_units_Z 4
_cell_length_a 22.066(2)
_cell_length_b 7.0323(7)
_cell_length_c 7.0889(9)
_cell_measurement_reflns_used 1634
_cell_measurement_temperature 293(2)
_cell_measurement_theta_max 27.4895
_cell_measurement_theta_min 2.9090
_cell_volume 1086.6(2)
_computing_structure_refinement 'SHELXL-2018/3 (Sheldrick, 2018)'
_diffrn_ambient_temperature 293(2)
_diffrn_measured_fraction_theta_full 0.991
_diffrn_measured_fraction_theta_max 0.986
_diffrn_measurement_device_type 'Bruker P4'
_diffrn_radiation_type MoK\a
_diffrn_radiation_wavelength 0.71073
_diffrn_reflns_av_R_equivalents 0.0244
_diffrn_reflns_av_unetI/netI 0.0419
_diffrn_reflns_Laue_measured_fraction_full 0.991
_diffrn_reflns_Laue_measured_fraction_max 0.986
_diffrn_reflns_limit_h_max 28
_diffrn_reflns_limit_h_min -28
_diffrn_reflns_limit_k_max 9
_diffrn_reflns_limit_k_min -9
_diffrn_reflns_limit_l_max 8
_diffrn_reflns_limit_l_min -8
_diffrn_reflns_number 4045
_diffrn_reflns_point_group_measured_fraction_full 0.889
_diffrn_reflns_point_group_measured_fraction_max 0.870
_diffrn_reflns_theta_full 25.242
_diffrn_reflns_theta_max 27.486
_diffrn_reflns_theta_min 3.044
_exptl_absorpt_coefficient_mu 16.173
_exptl_absorpt_correction_T_max 1.0000
_exptl_absorpt_correction_T_min 0.7462
_exptl_absorpt_correction_type multi-scan
_exptl_crystal_colour orange
_exptl_crystal_density_diffrn 4.727
_exptl_crystal_description block
_exptl_crystal_F_000 1356
_exptl_crystal_size_max 0.1500
_exptl_crystal_size_mid 0.1500
_exptl_crystal_size_min 0.1000
_refine_diff_density_max 2.058
_refine_diff_density_min -1.214
_refine_diff_density_rms 0.233
_refine_ls_abs_structure_details
;
 Flack x determined using 854 quotients [(I+)-(I-)]/[(I+)+(I-)]
 (Parsons, Flack and Wagner, Acta Cryst. B69 (2013) 249-259).
;
_refine_ls_abs_structure_Flack 0.017(17)
_refine_ls_extinction_coef 0.00119(10)
_refine_ls_extinction_expression Fc^*^=kFc[1+0.001xFc^2^\l^3^/sin(2\q)]^-1/4^
_refine_ls_extinction_method 'SHELXL-2018/3 (Sheldrick 2018)'
_refine_ls_goodness_of_fit_ref 1.013
_refine_ls_hydrogen_treatment undef
_refine_ls_matrix_type full
_refine_ls_number_parameters 101
_refine_ls_number_reflns 2160
_refine_ls_number_restraints 2
_refine_ls_restrained_S_all 1.013
_refine_ls_R_factor_all 0.0246
_refine_ls_R_factor_gt 0.0235
_refine_ls_shift/su_max 0.000
_refine_ls_shift/su_mean 0.000
_refine_ls_structure_factor_coef Fsqd
_refine_ls_weighting_details 'w=1/[\s^2^(Fo^2^)+(0.0253P)^2^+5.3734P] where P=(Fo^2^+2Fc^2^)/3'
_refine_ls_weighting_scheme calc
_refine_ls_wR_factor_gt 0.0575
_refine_ls_wR_factor_ref 0.0584
_reflns_Friedel_coverage 0.762
_reflns_Friedel_fraction_full 0.787
_reflns_Friedel_fraction_max 0.754
_reflns_number_gt 2096
_reflns_number_total 2160
_reflns_threshold_expression 'I > 2\s(I)'
_cod_data_source_file d0dt03953e2.cif
_cod_data_source_block a_CCDC2
_cod_depositor_comments
;
The following automatic conversions were performed:

data item '_exptl_absorpt_correction_type' value 'Multi-scan' was
changed to 'multi-scan' in accordance with the
/home/data/users/saulius/crontab/automatic-downloads/rss-feeds/RSC/lib/dictionaries/cif_core.dic
dictionary named 'cif_core.dic' version 2.4.2 last updated on
2011-04-26.

Automatic conversion script
Id: cif_fix_values 7556 2019-12-06 15:28:31Z antanas 

 Adding full bibliography for 7706347--7706349.cif.
;
_cod_original_sg_symbol_H-M 'C c'
_cod_database_code 7706349
_shelx_shelxl_version_number 2018/3
_shelx_space_group_comment
;
The symmetry employed for this shelxl refinement is uniquely defined
by the following loop, which should always be used as a source of
symmetry information in preference to the above space-group names.
They are only intended as comments.
;

loop_
_space_group_symop_operation_xyz
'x, y, z'
'x, -y, z+1/2'
'x+1/2, y+1/2, z'
'x+1/2, -y+1/2, z+1/2'

loop_
_atom_site_label
_atom_site_type_symbol
_atom_site_fract_x
_atom_site_fract_y
_atom_site_fract_z
_atom_site_U_iso_or_equiv
_atom_site_adp_type
_atom_site_occupancy
_atom_site_site_symmetry_order
_atom_site_calc_flag
_atom_site_refinement_flags_posn
_atom_site_refinement_flags_adp
_atom_site_refinement_flags_occupancy
_atom_site_disorder_assembly
_atom_site_disorder_group
Ce1 Ce 0.16330(3) 0.29747(8) 0.02663(10) 0.01278(18) Uani 1 1 d . . . . .
Ce2 Ce 0.00943(3) 0.28947(8) 0.37059(8) 0.00852(17) Uani 1 1 d . . . . .
Ce3 Ce 0.36448(3) 0.21400(8) 0.38380(8) 0.00885(17) Uani 1 1 d . . . . .
Sb1 Sb 0.20969(4) 0.19288(10) 0.59877(12) 0.0127(2) Uani 1 1 d . . . . .
S1 S 0.09005(15) 0.5558(4) 0.1924(5) 0.0096(5) Uani 1 1 d . . . . .
S2 S 0.43483(15) 0.0525(3) 0.1253(5) 0.0084(5) Uani 1 1 d . . . . .
S3 S 0.24571(13) 0.4242(4) 0.3856(5) 0.0106(6) Uani 1 1 d . . . . .
S4 S 0.28018(14) 0.0625(4) 0.0492(4) 0.0099(6) Uani 1 1 d . . . . .
S5 S 0.12933(14) 0.0721(4) 0.3496(5) 0.0101(6) Uani 1 1 d . . . . .
Cl1 Cl -0.00003(15) 0.1118(4) 0.0000(5) 0.0175(6) Uani 1 1 d . . . . .
Cl2 Cl 0.37796(14) 0.6071(4) 0.2541(5) 0.0168(6) Uani 1 1 d . . . . .

loop_
_atom_site_aniso_label
_atom_site_aniso_U_11
_atom_site_aniso_U_22
_atom_site_aniso_U_33
_atom_site_aniso_U_23
_atom_site_aniso_U_13
_atom_site_aniso_U_12
Ce1 0.0134(3) 0.0146(3) 0.0099(4) 0.0009(3) 0.0004(3) 0.0017(3)
Ce2 0.0078(3) 0.0105(3) 0.0067(4) -0.0005(2) -0.0005(3) 0.0009(3)
Ce3 0.0087(3) 0.0101(3) 0.0073(4) -0.0002(2) 0.0001(3) 0.0011(3)
Sb1 0.0129(4) 0.0141(4) 0.0108(5) -0.0006(3) 0.0006(3) 0.0003(3)
S1 0.0095(13) 0.0123(12) 0.0062(14) 0.0006(11) -0.0013(11) 0.0008(11)
S2 0.0074(11) 0.0114(10) 0.0064(12) -0.0014(12) 0.0006(10) -0.0010(12)
S3 0.0076(13) 0.0119(13) 0.0122(15) 0.0006(11) 0.0011(12) 0.0024(11)
S4 0.0097(14) 0.0098(12) 0.0092(17) -0.0009(11) -0.0016(12) -0.0013(11)
S5 0.0094(13) 0.0104(13) 0.0091(16) 0.0002(11) -0.0031(11) -0.0005(11)
Cl1 0.0226(16) 0.0174(13) 0.0115(16) -0.0057(12) -0.0005(13) 0.0052(12)
Cl2 0.0186(15) 0.0161(13) 0.0148(17) 0.0046(12) -0.0005(13) -0.0030(11)

loop_
_atom_type_symbol
_atom_type_description
_atom_type_scat_dispersion_real
_atom_type_scat_dispersion_imag
_atom_type_scat_source
S S 0.1246 0.1234 'International Tables Vol C Tables 4.2.6.8 and 6.1.1.4'
Cl Cl 0.1484 0.1585 'International Tables Vol C Tables 4.2.6.8 and 6.1.1.4'
Sb Sb -0.5866 1.5461 'International Tables Vol C Tables 4.2.6.8 and 6.1.1.4'
Ce Ce -0.2486 2.6331 'International Tables Vol C Tables 4.2.6.8 and 6.1.1.4'

loop_
_geom_angle_atom_site_label_1
_geom_angle_atom_site_label_2
_geom_angle_atom_site_label_3
_geom_angle
_geom_angle_site_symmetry_1
_geom_angle_site_symmetry_3
_geom_angle_publ_flag
S1 Ce1 S1 79.89(7) . 2_564 ?
S1 Ce1 S5 128.83(9) . 2_554 ?
S1 Ce1 S5 83.74(9) 2_564 2_554 ?
S1 Ce1 S3 97.93(8) . 2_564 ?
S1 Ce1 S3 77.14(9) 2_564 2_564 ?
S5 Ce1 S3 124.96(9) 2_554 2_564 ?
S1 Ce1 S5 78.00(8) . . ?
S1 Ce1 S5 130.96(9) 2_564 . ?
S5 Ce1 S5 77.23(4) 2_554 . ?
S3 Ce1 S5 148.95(11) 2_564 . ?
S1 Ce1 S3 76.53(9) . . ?
S1 Ce1 S3 141.56(8) 2_564 . ?
S5 Ce1 S3 134.57(8) 2_554 . ?
S3 Ce1 S3 76.58(7) 2_564 . ?
S5 Ce1 S3 72.53(8) . . ?
S1 Ce1 S4 150.08(11) . . ?
S1 Ce1 S4 127.38(10) 2_564 . ?
S5 Ce1 S4 72.52(8) 2_554 . ?
S3 Ce1 S4 79.42(9) 2_564 . ?
S5 Ce1 S4 89.03(8) . . ?
S3 Ce1 S4 73.86(8) . . ?
S1 Ce1 Sb1 141.22(7) . 1_554 ?
S1 Ce1 Sb1 63.28(7) 2_564 1_554 ?
S5 Ce1 Sb1 61.50(6) 2_554 1_554 ?
S3 Ce1 Sb1 63.76(7) 2_564 1_554 ?
S5 Ce1 Sb1 135.42(6) . 1_554 ?
S3 Ce1 Sb1 125.78(6) . 1_554 ?
S4 Ce1 Sb1 64.11(6) . 1_554 ?
S1 Ce1 Sb1 136.68(7) . 2_554 ?
S1 Ce1 Sb1 125.17(6) 2_564 2_554 ?
S5 Ce1 Sb1 42.44(7) 2_554 2_554 ?
S3 Ce1 Sb1 120.36(6) 2_564 2_554 ?
S5 Ce1 Sb1 58.81(6) . 2_554 ?
S3 Ce1 Sb1 92.42(6) . 2_554 ?
S4 Ce1 Sb1 41.88(6) . 2_554 ?
Sb1 Ce1 Sb1 78.658(19) 1_554 2_554 ?
S2 Ce2 S2 78.44(6) 4_455 3_455 ?
S2 Ce2 S1 72.38(9) 4_455 2_565 ?
S2 Ce2 S1 117.46(8) 3_455 2_565 ?
S2 Ce2 Cl1 141.06(10) 4_455 . ?
S2 Ce2 Cl1 76.97(9) 3_455 . ?
S1 Ce2 Cl1 146.39(9) 2_565 . ?
S2 Ce2 Cl1 95.68(8) 4_455 2 ?
S2 Ce2 Cl1 137.17(9) 3_455 2 ?
S1 Ce2 Cl1 100.25(9) 2_565 2 ?
Cl1 Ce2 Cl1 82.64(5) . 2 ?
S2 Ce2 S1 117.56(8) 4_455 . ?
S2 Ce2 S1 70.39(9) 3_455 . ?
S1 Ce2 S1 76.32(7) 2_565 . ?
Cl1 Ce2 S1 81.40(9) . . ?
Cl1 Ce2 S1 142.70(8) 2 . ?
S2 Ce2 S5 144.01(10) 4_455 . ?
S2 Ce2 S5 134.88(9) 3_455 . ?
S1 Ce2 S5 78.24(9) 2_565 . ?
Cl1 Ce2 S5 71.47(9) . . ?
Cl1 Ce2 S5 69.35(8) 2 . ?
S1 Ce2 S5 73.66(8) . . ?
S2 Ce2 Cl2 74.15(9) 4_455 3_445 ?
S2 Ce2 Cl2 71.76(8) 3_455 3_445 ?
S1 Ce2 Cl2 142.09(9) 2_565 3_445 ?
Cl1 Ce2 Cl2 69.71(8) . 3_445 ?
Cl1 Ce2 Cl2 65.90(8) 2 3_445 ?
S1 Ce2 Cl2 136.43(9) . 3_445 ?
S5 Ce2 Cl2 123.13(8) . 3_445 ?
S2 Ce3 S2 79.68(6) . 2 ?
S2 Ce3 Cl2 141.11(9) . 2_565 ?
S2 Ce3 Cl2 76.66(9) 2 2_565 ?
S2 Ce3 Cl2 94.75(8) . . ?
S2 Ce3 Cl2 137.53(9) 2 . ?
Cl2 Ce3 Cl2 82.74(5) 2_565 . ?
S2 Ce3 S4 71.13(9) . . ?
S2 Ce3 S4 117.44(8) 2 . ?
Cl2 Ce3 S4 147.68(9) 2_565 . ?
Cl2 Ce3 S4 99.70(9) . . ?
S2 Ce3 S3 140.22(10) . . ?
S2 Ce3 S3 135.87(9) 2 . ?
Cl2 Ce3 S3 75.44(9) 2_565 . ?
Cl2 Ce3 S3 70.76(8) . . ?
S4 Ce3 S3 75.07(9) . . ?
S2 Ce3 S4 115.08(8) . 2 ?
S2 Ce3 S4 69.85(9) 2 2 ?
Cl2 Ce3 S4 84.88(9) 2_565 2 ?
Cl2 Ce3 S4 144.74(8) . 2 ?
S4 Ce3 S4 74.63(6) . 2 ?
S3 Ce3 S4 74.21(9) . 2 ?
S2 Ce3 Cl1 74.70(9) . 4 ?
S2 Ce3 Cl1 72.37(8) 2 4 ?
Cl2 Ce3 Cl1 68.94(8) 2_565 4 ?
Cl2 Ce3 Cl1 65.62(8) . 4 ?
S4 Ce3 Cl1 141.40(8) . 4 ?
S3 Ce3 Cl1 125.93(8) . 4 ?
S4 Ce3 Cl1 137.96(9) 2 4 ?
S3 Sb1 S4 97.21(11) . 2 ?
S3 Sb1 S5 93.07(11) . . ?
S4 Sb1 S5 92.71(10) 2 . ?
S3 Sb1 Ce1 125.22(8) . 1_556 ?
S4 Sb1 Ce1 124.80(8) 2 1_556 ?
S5 Sb1 Ce1 115.44(8) . 1_556 ?
S3 Sb1 Ce1 131.49(8) . 2 ?
S4 Sb1 Ce1 56.57(7) 2 2 ?
S5 Sb1 Ce1 53.83(7) . 2 ?
Ce1 Sb1 Ce1 102.30(2) 1_556 2 ?
Ce1 S1 Ce1 107.08(11) . 2_565 ?
Ce1 S1 Ce2 103.77(11) . 2_564 ?
Ce1 S1 Ce2 136.33(10) 2_565 2_564 ?
Ce1 S1 Ce2 100.98(8) . . ?
Ce1 S1 Ce2 99.98(10) 2_565 . ?
Ce2 S1 Ce2 103.67(10) 2_564 . ?
Ce3 S2 Ce3 110.74(11) . 2_554 ?
Ce3 S2 Ce2 133.25(8) . 4_554 ?
Ce3 S2 Ce2 101.02(10) 2_554 4_554 ?
Ce3 S2 Ce2 100.81(10) . 3_545 ?
Ce3 S2 Ce2 98.54(7) 2_554 3_545 ?
Ce2 S2 Ce2 107.53(10) 4_554 3_545 ?
Sb1 S3 Ce1 87.41(9) . 2_565 ?
Sb1 S3 Ce3 92.46(9) . . ?
Ce1 S3 Ce3 155.51(13) 2_565 . ?
Sb1 S3 Ce1 96.53(10) . . ?
Ce1 S3 Ce1 99.15(9) 2_565 . ?
Ce3 S3 Ce1 105.18(10) . . ?
Sb1 S4 Ce3 118.90(12) 2_554 . ?
Sb1 S4 Ce1 81.55(9) 2_554 . ?
Ce3 S4 Ce1 105.48(9) . . ?
Sb1 S4 Ce3 91.54(9) 2_554 2_554 ?
Ce3 S4 Ce3 101.07(9) . 2_554 ?
Ce1 S4 Ce3 152.62(12) . 2_554 ?
Sb1 S5 Ce1 83.72(10) . 2 ?
Sb1 S5 Ce1 97.43(10) . . ?
Ce1 S5 Ce1 136.33(11) 2 . ?
Sb1 S5 Ce2 108.90(10) . . ?
Ce1 S5 Ce2 125.71(10) 2 . ?
Ce1 S5 Ce2 95.39(9) . . ?
Ce2 Cl1 Ce2 133.66(12) . 2_554 ?
Ce2 Cl1 Ce3 90.05(8) . 4_454 ?
Ce2 Cl1 Ce3 112.83(10) 2_554 4_454 ?
Ce3 Cl2 Ce3 133.86(12) 2_564 . ?
Ce3 Cl2 Ce2 91.23(8) 2_564 3 ?
Ce3 Cl2 Ce2 115.63(10) . 3 ?

loop_
_geom_bond_atom_site_label_1
_geom_bond_atom_site_label_2
_geom_bond_distance
_geom_bond_site_symmetry_2
_geom_bond_publ_flag
Ce1 S1 2.808(3) . ?
Ce1 S1 2.846(4) 2_564 ?
Ce1 S5 2.932(3) 2_554 ?
Ce1 S3 2.950(3) 2_564 ?
Ce1 S5 2.975(3) . ?
Ce1 S3 3.023(4) . ?
Ce1 S4 3.046(3) . ?
Ce1 Sb1 3.4285(11) 1_554 ?
Ce1 Sb1 3.6107(10) 2_554 ?
Ce2 S2 2.851(3) 4_455 ?
Ce2 S2 2.874(3) 3_455 ?
Ce2 S1 2.879(4) 2_565 ?
Ce2 Cl1 2.887(3) . ?
Ce2 Cl1 2.984(3) 2 ?
Ce2 S1 2.994(3) . ?
Ce2 S5 3.079(3) . ?
Ce2 Cl2 3.162(3) 3_445 ?
Ce3 S2 2.818(3) . ?
Ce3 S2 2.833(3) 2 ?
Ce3 Cl2 2.884(3) 2_565 ?
Ce3 Cl2 2.943(3) . ?
Ce3 S4 2.974(3) . ?
Ce3 S3 3.011(3) . ?
Ce3 S4 3.049(3) 2 ?
Ce3 Cl1 3.217(3) 4 ?
Sb1 S3 2.436(3) . ?
Sb1 S4 2.437(3) 2 ?
Sb1 S5 2.452(3) . ?
